data_7247808
loop_
_publ_author_name
'Pradhan, Abinash'
'Sahoo, Sanand'
'Samal, Saroj L.'

_publ_section_title
;
 (C2H5NH3)2BiCl5&#x2212;xBrx perovskites containing 1D chains: effect of
 Br substitution on their structural and optical properties
;
_journal_issue 3
_journal_name_full CrystEngComm
_journal_page_first 312
_journal_page_last 323
_journal_paper_doi 10.1039/D3CE01019H
_journal_volume 26
_journal_year 2024
_chemical_formula_moiety 'Bi Br5, 2(C2 H8 N)'
_chemical_formula_sum 'C4 H16 Bi Br5 N2'
_chemical_formula_weight 700.72
_space_group_crystal_system orthorhombic
_space_group_IT_number 41
_space_group_name_Hall 'A 2 -2ab'
_space_group_name_H-M_alt 'A e a 2'
_atom_sites_solution_hydrogens geom
_atom_sites_solution_primary dual
_audit_creation_date 2023-06-01
_audit_creation_method
;
Olex2 1.5-alpha
(compiled 2021.06.29 svn.r12e2184c for OlexSys, GUI svn.r6374)
;
_audit_update_record
;
2023-10-09 deposited with the CCDC.	2023-12-01 downloaded from the CCDC.
;
_cell_angle_alpha 90
_cell_angle_beta 90
_cell_angle_gamma 90
_cell_formula_units_Z 8
_cell_length_a 18.2458(5)
_cell_length_b 22.4324(7)
_cell_length_c 7.8919(2)
_cell_measurement_reflns_used 4210
_cell_measurement_temperature 90(2)
_cell_measurement_theta_max 26.5540
_cell_measurement_theta_min 2.1240
_cell_volume 3230.13(16)
_computing_cell_refinement 'CrysAlisPro 1.171.41.93a (Rigaku OD, 2020)'
_computing_data_collection 'CrysAlisPro 1.171.41.93a (Rigaku OD, 2020)'
_computing_data_reduction 'CrysAlisPro 1.171.41.93a (Rigaku OD, 2020)'
_computing_molecular_graphics 'Olex2 1.5-alpha (Dolomanov et al., 2009)'
_computing_publication_material 'Olex2 1.5-alpha (Dolomanov et al., 2009)'
_computing_structure_refinement 'SHELXL 2018/3 (Sheldrick, 2015)'
_computing_structure_solution 'SHELXT 2018/2 (Sheldrick, 2018)'
_diffrn_ambient_temperature 90(2)
_diffrn_detector 'Hybrid Pixel Array Detector'
_diffrn_detector_area_resol_mean 10.0000
_diffrn_measured_fraction_theta_full 1.000
_diffrn_measured_fraction_theta_max 0.956
_diffrn_measurement_details
;
List of Runs (angles in degrees, time in seconds):

  # Type    Start    End  Width  t~exp~   \w     \q     \k     \f   Frames
#--------------------------------------------------------------------------
  1  \w     74.00  99.00   0.50  131.13    --   10.00  37.00  59.00   50
  2  \w    -61.00 -36.00   0.50  131.13    --  -10.20 -37.00 -96.00   50
  3  \w     32.00  58.00   0.50  131.13    --  -10.20  37.00  59.00   52
  4  \w    -17.00  98.00   0.50  131.13    --   10.00  57.00-180.00  230
  5  \w    -14.00  79.00   0.50  131.13    --  -10.20  38.00  30.00  186
;
_diffrn_measurement_device 'four-circle diffractometer'
_diffrn_measurement_device_type 'XtaLAB Pro II AFC12 (RINC): Kappa single'
_diffrn_measurement_method '\w scans'
_diffrn_orient_matrix_type 'CrysAlisPro convention (1999,Acta A55,543-557)'
_diffrn_orient_matrix_UB_11 0.0406665000
_diffrn_orient_matrix_UB_12 0.0102132000
_diffrn_orient_matrix_UB_13 0.0323065000
_diffrn_orient_matrix_UB_21 -0.0137455000
_diffrn_orient_matrix_UB_22 0.0299341000
_diffrn_orient_matrix_UB_23 -0.0110865000
_diffrn_orient_matrix_UB_31 -0.0789481000
_diffrn_orient_matrix_UB_32 0.0000856000
_diffrn_orient_matrix_UB_33 0.0185527000
_diffrn_radiation_monochromator mirror
_diffrn_radiation_probe x-ray
_diffrn_radiation_type 'Mo K\a'
_diffrn_radiation_wavelength 0.71073
_diffrn_reflns_av_R_equivalents 0.0310
_diffrn_reflns_av_unetI/netI 0.0353
_diffrn_reflns_Laue_measured_fraction_full 1.000
_diffrn_reflns_Laue_measured_fraction_max 0.956
_diffrn_reflns_limit_h_max 22
_diffrn_reflns_limit_h_min -20
_diffrn_reflns_limit_k_max 27
_diffrn_reflns_limit_k_min -28
_diffrn_reflns_limit_l_max 10
_diffrn_reflns_limit_l_min -6
_diffrn_reflns_number 7989
_diffrn_reflns_point_group_measured_fraction_full 1.000
_diffrn_reflns_point_group_measured_fraction_max 0.957
_diffrn_reflns_theta_full 25.242
_diffrn_reflns_theta_max 27.074
_diffrn_reflns_theta_min 1.816
_diffrn_source 'micro-focus sealed X-ray tube'
_diffrn_source_type 'Rigaku (Mo) X-ray Source'
_exptl_absorpt_coefficient_mu 23.255
_exptl_absorpt_correction_T_max 1.00000
_exptl_absorpt_correction_T_min 0.18374
_exptl_absorpt_correction_type multi-scan
_exptl_absorpt_process_details
;
CrysAlisPro 1.171.41.93a (Rigaku Oxford Diffraction, 2020)
Empirical absorption correction using spherical harmonics,
implemented in SCALE3 ABSPACK scaling algorithm.
;
_exptl_crystal_density_diffrn 2.882
_exptl_crystal_description crystalline
_exptl_crystal_F_000 2496
_exptl_crystal_size_max 0.13
_exptl_crystal_size_mid 0.11
_exptl_crystal_size_min 0.08
_refine_diff_density_max 1.047
_refine_diff_density_min -1.017
_refine_diff_density_rms 0.200
_refine_ls_abs_structure_details
;
 Refined as a perfect inversion twin.
;
_refine_ls_extinction_method none
_refine_ls_goodness_of_fit_ref 1.057
_refine_ls_hydrogen_treatment constr
_refine_ls_matrix_type full
_refine_ls_number_parameters 106
_refine_ls_number_reflns 2664
_refine_ls_number_restraints 22
_refine_ls_restrained_S_all 1.054
_refine_ls_R_factor_all 0.0582
_refine_ls_R_factor_gt 0.0381
_refine_ls_shift/su_max 0.001
_refine_ls_shift/su_mean 0.000
_refine_ls_structure_factor_coef Fsqd
_refine_ls_weighting_details 'w=1/[\s^2^(Fo^2^)+(0.0503P)^2^+19.0466P] where P=(Fo^2^+2Fc^2^)/3'
_refine_ls_weighting_scheme calc
_refine_ls_wR_factor_gt 0.0913
_refine_ls_wR_factor_ref 0.0993
_reflns_Friedel_coverage 0.858
_reflns_Friedel_fraction_full 1.000
_reflns_Friedel_fraction_max 0.957
_reflns_number_gt 2067
_reflns_number_total 2664
_reflns_threshold_expression 'I > 2\s(I)'
_cod_data_source_file d3ce01019h2.cif
_cod_data_source_block ab258_100222
_cod_depositor_comments 'Adding full bibliography for 7247803--7247812.cif.'
_cod_original_sg_symbol_Hall 'A 2 -2ac'
_cod_database_code 7247808
_shelx_shelxl_version_number 2018/3
_chemical_oxdiff_formula (C2H5NH3)2BiClBr4
_shelx_space_group_comment
;
The symmetry employed for this shelxl refinement is uniquely defined
by the following loop, which should always be used as a source of
symmetry information in preference to the above space-group names.
They are only intended as comments.
;
_reflns_odcompleteness_completeness 99.47
_reflns_odcompleteness_iscentric 1
_reflns_odcompleteness_theta 26.32
_olex2_refinement_description
;
1. Fixed Uiso
 At 1.2 times of:
  All C(H,H) groups, All N(H,H,H) groups
 At 1.5 times of:
  All C(H,H,H) groups
2. Uiso/Uaniso restraints and constraints
C1 \\sim C4 \\sim N4: within 2A with sigma of 0.02 and sigma for terminal atoms
of 0.04 within 2A
N4 \\sim C1 \\sim C4: within 2A with sigma of 0.02 and sigma for terminal atoms
of 0.04 within 2A
3. Rigid body (RIGU) restrains
 C1, C4, N4
 with sigma for 1-2 distances of 0.01 and sigma for 1-3 distances of 0.01
 N4, C1, C4
 with sigma for 1-2 distances of 0.01 and sigma for 1-3 distances of 0.01
4.a Free rotating group:
 C1(C4,N4)
4.b Secondary CH2 refined with riding coordinates:
 C3(H3A,H3B), C4(H4A,H4B)
4.c Me refined with riding coordinates:
 N2(H2A,H2B,H2C), C2(H2D,H2E,H2F), C1(H1A,H1B,H1C), N4(H4C,H4D,H4E)
;
_olex2_submission_special_instructions 'No special instructions were received'
_oxdiff_exptl_absorpt_empirical_details
;
Empirical correction (ABSPACK) includes:
- Absorption correction using spherical harmonics
- Frame scaling
;
_oxdiff_exptl_absorpt_empirical_full_max 4.064
_oxdiff_exptl_absorpt_empirical_full_min 0.651

loop_
_space_group_symop_operation_xyz
'x, y, z'
'-x, -y, z'
'x+1/2, -y+1/2, z'
'-x+1/2, y+1/2, z'
'x, y+1/2, z+1/2'
'-x, -y+1/2, z+1/2'
'x+1/2, -y+1, z+1/2'
'-x+1/2, y+1, z+1/2'

loop_
_atom_site_label
_atom_site_type_symbol
_atom_site_fract_x
_atom_site_fract_y
_atom_site_fract_z
_atom_site_U_iso_or_equiv
_atom_site_adp_type
_atom_site_occupancy
_atom_site_site_symmetry_order
_atom_site_calc_flag
_atom_site_refinement_flags_posn
_atom_site_refinement_flags_adp
_atom_site_refinement_flags_occupancy
_atom_site_disorder_assembly
_atom_site_disorder_group
Bi1 Bi 0.37227(2) 0.36860(2) 0.3961(6) 0.0424(2) Uani 1 1 d . . . . .
Br1 Br 0.4713(3) 0.3804(3) 0.1378(3) 0.0727(16) Uani 1 1 d . . . . .
Br2 Br 0.4696(3) 0.3831(4) 0.6500(3) 0.0837(18) Uani 1 1 d . . . . .
Br3 Br 0.40102(11) 0.24489(8) 0.3905(14) 0.0855(7) Uani 1 1 d . . . . .
Br4 Br 0.2499(7) 0.35050(10) 0.6456(13) 0.0931(6) Uani 1 1 d . . . . .
Br5 Br 0.33887(10) 0.49235(8) 0.4019(15) 0.0963(9) Uani 1 1 d . . . . .
N2 N 0.1531(7) 0.4683(6) 0.401(7) 0.084(5) Uani 1 1 d . . . . .
H2A H 0.125839 0.438338 0.362354 0.101 Uiso 1 1 calc R U . . .
H2B H 0.195432 0.469266 0.345070 0.101 Uiso 1 1 calc R U . . .
H2C H 0.161687 0.463114 0.510968 0.101 Uiso 1 1 calc R U . . .
C3 C 0.1147(12) 0.5237(9) 0.376(6) 0.133(15) Uani 1 1 d . . . . .
H3A H 0.104426 0.528182 0.255933 0.160 Uiso 1 1 calc R U . . .
H3B H 0.068091 0.521557 0.434565 0.160 Uiso 1 1 calc R U . . .
C2 C 0.1532(11) 0.5756(9) 0.433(5) 0.086(12) Uani 1 1 d . . . . .
H2D H 0.123918 0.610396 0.411822 0.129 Uiso 1 1 calc R U . . .
H2E H 0.162441 0.572303 0.552545 0.129 Uiso 1 1 calc R U . . .
H2F H 0.198840 0.578940 0.373599 0.129 Uiso 1 1 calc R U . . .
C1 C 0.3174(13) 0.1740(11) 0.942(3) 0.131(12) Uani 1 1 d G U . A -1
H1A H 0.300100 0.140328 0.878539 0.197 Uiso 1 1 calc R U . A -1
H1B H 0.338612 0.160460 1.046637 0.197 Uiso 1 1 calc R U . A -1
H1C H 0.277075 0.200179 0.966193 0.197 Uiso 1 1 calc R U . A -1
C4 C 0.3753(14) 0.2075(11) 0.839(2) 0.134(10) Uani 1 1 d G U . A -1
H4A H 0.415704 0.180850 0.813171 0.161 Uiso 1 1 calc R U . A -1
H4B H 0.354064 0.220636 0.732592 0.161 Uiso 1 1 calc R U . A -1
N4 N 0.4037(12) 0.2610(9) 0.937(3) 0.134(10) Uani 1 1 d G U . A -1
H4C H 0.437211 0.279937 0.874853 0.161 Uiso 1 1 calc R U . A -1
H4D H 0.366671 0.285682 0.958825 0.161 Uiso 1 1 calc R U . A -1
H4E H 0.423721 0.248858 1.033403 0.161 Uiso 1 1 calc R U . A -1

loop_
_atom_site_aniso_label
_atom_site_aniso_U_11
_atom_site_aniso_U_22
_atom_site_aniso_U_33
_atom_site_aniso_U_23
_atom_site_aniso_U_13
_atom_site_aniso_U_12
Bi1 0.0348(3) 0.0586(4) 0.0337(3) 0.0048(11) -0.0009(11) 0.0074(2)
Br1 0.063(4) 0.101(3) 0.054(4) 0.005(3) 0.022(3) 0.004(3)
Br2 0.053(3) 0.135(4) 0.063(4) -0.022(4) -0.025(3) 0.002(4)
Br3 0.0901(12) 0.0523(10) 0.1140(18) 0.000(5) 0.017(5) 0.0142(8)
Br4 0.0829(11) 0.1255(16) 0.0709(11) 0.003(7) 0.0453(10) -0.006(6)
Br5 0.0671(10) 0.0531(10) 0.169(3) 0.017(4) -0.020(4) 0.0078(8)
N2 0.061(8) 0.071(10) 0.121(14) 0.02(4) 0.01(3) 0.002(7)
C3 0.108(17) 0.066(13) 0.22(4) -0.03(3) -0.13(3) 0.025(13)
C2 0.090(13) 0.068(13) 0.10(4) 0.003(15) 0.039(18) 0.015(11)
C1 0.14(2) 0.15(2) 0.11(3) -0.047(18) -0.007(16) -0.049(16)
C4 0.19(2) 0.12(2) 0.09(2) -0.020(15) 0.002(16) -0.015(16)
N4 0.192(19) 0.120(17) 0.09(3) 0.034(15) -0.006(16) -0.073(15)

loop_
_atom_type_symbol
_atom_type_description
_atom_type_scat_dispersion_real
_atom_type_scat_dispersion_imag
_atom_type_scat_source
C C 0.0033 0.0016 'International Tables Vol C Tables 4.2.6.8 and 6.1.1.4'
H H 0.0000 0.0000 'International Tables Vol C Tables 4.2.6.8 and 6.1.1.4'
Bi Bi -4.1077 10.2566 'International Tables Vol C Tables 4.2.6.8 and 6.1.1.4'
Br Br -0.2901 2.4595 'International Tables Vol C Tables 4.2.6.8 and 6.1.1.4'
N N 0.0061 0.0033 'International Tables Vol C Tables 4.2.6.8 and 6.1.1.4'

loop_
_geom_angle_atom_site_label_1
_geom_angle_atom_site_label_2
_geom_angle_atom_site_label_3
_geom_angle
_geom_angle_site_symmetry_1
_geom_angle_site_symmetry_3
_geom_angle_publ_flag
Br1 Bi1 Br3 87.8(2) . . ?
Br1 Bi1 Br4 172.7(3) . . ?
Br1 Bi1 Br4 90.7(3) . 8_544 ?
Br1 Bi1 Br5 93.4(2) . . ?
Br2 Bi1 Br1 96.14(6) . . ?
Br2 Bi1 Br3 90.4(2) . . ?
Br2 Bi1 Br4 173.1(3) . 8_544 ?
Br2 Bi1 Br4 91.1(3) . . ?
Br2 Bi1 Br5 90.7(2) . . ?
Br3 Bi1 Br4 89.70(15) . 8_544 ?
Br3 Bi1 Br4 90.88(14) . . ?
Br3 Bi1 Br5 178.32(5) . . ?
Br4 Bi1 Br4 82.055(15) . 8_544 ?
Br5 Bi1 Br4 87.82(16) . . ?
Br5 Bi1 Br4 89.06(15) . 8_544 ?
Bi1 Br4 Bi1 164.47(8) . 8_545 ?
H2A N2 H2B 109.5 . . ?
H2A N2 H2C 109.5 . . ?
H2B N2 H2C 109.5 . . ?
C3 N2 H2A 109.5 . . ?
C3 N2 H2B 109.5 . . ?
C3 N2 H2C 109.5 . . ?
N2 C3 H3A 108.6 . . ?
N2 C3 H3B 108.6 . . ?
H3A C3 H3B 107.5 . . ?
C2 C3 N2 115(2) . . ?
C2 C3 H3A 108.6 . . ?
C2 C3 H3B 108.6 . . ?
C3 C2 H2D 109.5 . . ?
C3 C2 H2E 109.5 . . ?
C3 C2 H2F 109.5 . . ?
H2D C2 H2E 109.5 . . ?
H2D C2 H2F 109.5 . . ?
H2E C2 H2F 109.5 . . ?
H1A C1 H1B 109.5 . . ?
H1A C1 H1C 109.5 . . ?
H1B C1 H1C 109.5 . . ?
C4 C1 H1A 109.5 . . ?
C4 C1 H1B 109.5 . . ?
C4 C1 H1C 109.5 . . ?
C1 C4 H4A 109.5 . . ?
C1 C4 H4B 109.5 . . ?
H4A C4 H4B 108.1 . . ?
N4 C4 C1 110.6 . . ?
N4 C4 H4A 109.5 . . ?
N4 C4 H4B 109.5 . . ?
C4 N4 H4C 109.5 . . ?
C4 N4 H4D 109.5 . . ?
C4 N4 H4E 109.5 . . ?
H4C N4 H4D 109.5 . . ?
H4C N4 H4E 109.5 . . ?
H4D N4 H4E 109.5 . . ?

loop_
_geom_bond_atom_site_label_1
_geom_bond_atom_site_label_2
_geom_bond_distance
_geom_bond_site_symmetry_2
_geom_bond_publ_flag
Bi1 Br1 2.736(5) . ?
Bi1 Br2 2.698(5) . ?
Bi1 Br3 2.8247(17) . ?
Bi1 Br4 3.005(9) . ?
Bi1 Br4 3.006(9) 8_544 ?
Bi1 Br5 2.8425(18) . ?
N2 H2A 0.8900 . ?
N2 H2B 0.8900 . ?
N2 H2C 0.8900 . ?
N2 C3 1.44(2) . ?
C3 H3A 0.9700 . ?
C3 H3B 0.9700 . ?
C3 C2 1.43(3) . ?
C2 H2D 0.9600 . ?
C2 H2E 0.9600 . ?
C2 H2F 0.9600 . ?
C1 H1A 0.9600 . ?
C1 H1B 0.9600 . ?
C1 H1C 0.9600 . ?
C1 C4 1.5318 . ?
C4 H4A 0.9700 . ?
C4 H4B 0.9700 . ?
C4 N4 1.5188 . ?
N4 H4C 0.8900 . ?
N4 H4D 0.8900 . ?
N4 H4E 0.8900 . ?
